data_4310764
loop_
_publ_author_name
'Cai-Ming Liu'
'Ebbe Nordlander'
'Derek Schmeh'
'Richard Shoemaker'
'Cortlandt G. Pierpont'

_publ_contact_author_address
;
Department of Chemistry and Biochemistry
University of Colorado
Boulder, CO  80309
;
_publ_contact_author_name 'Professor Cortlandt Pierpont'
_publ_section_title
;
 Coordination Complexes of Molybdenum with 3,6-Di-tert-butylcatechol.
 Addition Products of DMSO, Pyridine N-oxide, and Triphenylarsine Oxide to
 the Putative [MoVIO(3,6-DBCat)2] Monomer and Self-Assembly of the Chiral
 [{MoVIO(3,6-DBCat)2}4] Square
;
_journal_name_full 'Inorganic Chemistry'
_journal_page_first 2114
_journal_page_last 2124
_journal_paper_doi 10.1021/ic0354264
_journal_volume 43
_journal_year 2004
_chemical_formula_sum 'C39.5 H52.5 Cl Co Mo N0.5 O5'
_chemical_formula_weight 809.11
_chemical_name_systematic
; 
 (CoCp2)[MoO(3,6-DBCat)2] 1/2CH2Cl2 1/2CH3CN 
;
_space_group_IT_number 14
_symmetry_cell_setting monoclinic
_symmetry_space_group_name_Hall '-P 2ybc'
_symmetry_space_group_name_H-M 'P 1 21/c 1'
_atom_sites_solution_hydrogens geom
_atom_sites_solution_primary direct
_atom_sites_solution_secondary difmap
_audit_creation_method SHELXL
_cell_angle_alpha 90.00
_cell_angle_beta 105.8010(10)
_cell_angle_gamma 90.00
_cell_formula_units_Z 4
_cell_length_a 13.0347(2)
_cell_length_b 15.1104(2)
_cell_length_c 20.13870(10)
_cell_measurement_reflns_used 564
_cell_measurement_temperature 293(2)
_cell_measurement_theta_max 22.4
_cell_measurement_theta_min 13.2
_cell_volume 3816.63(8)
_computing_cell_refinement 'Siemens XSCANS'
_computing_data_collection 'Siemens XSCANS'
_computing_data_reduction 'Siemens SHELXTL'
_computing_molecular_graphics 'Siemens SHELXTL'
_computing_publication_material 'Siemens SHELXTL'
_computing_structure_refinement 'SHELXL-93 (Sheldrick, 1993)'
_computing_structure_solution 'SHELXS-86 (Sheldrick, 1990)'
_diffrn_ambient_temperature 138(2)
_diffrn_measurement_device 'Siemens P4'
_diffrn_measurement_method '\w scans'
_diffrn_radiation_monochromator graphite
_diffrn_radiation_source 'fine-focus sealed tube'
_diffrn_radiation_type MoK\a
_diffrn_radiation_wavelength 0.71073
_diffrn_reflns_av_R_equivalents 0.0319
_diffrn_reflns_av_sigmaI/netI 0.0413
_diffrn_reflns_limit_h_max 18
_diffrn_reflns_limit_h_min -16
_diffrn_reflns_limit_k_max 21
_diffrn_reflns_limit_k_min -21
_diffrn_reflns_limit_l_max 28
_diffrn_reflns_limit_l_min -23
_diffrn_reflns_number 34467
_diffrn_reflns_theta_max 31.34
_diffrn_reflns_theta_min 1.62
_diffrn_standards_decay_% 0
_exptl_absorpt_coefficient_mu 0.877
_exptl_absorpt_correction_T_max 0.663
_exptl_absorpt_correction_T_min 0.879
_exptl_absorpt_correction_type empirical
_exptl_crystal_colour orange
_exptl_crystal_density_diffrn 1.408
_exptl_crystal_description needle
_exptl_crystal_F_000 1680
_exptl_crystal_size_max 0.59
_exptl_crystal_size_mid 0.23
_exptl_crystal_size_min 0.18
_refine_diff_density_max 0.730
_refine_diff_density_min -1.120
_refine_diff_density_rms 0.092
_refine_ls_extinction_method none
_refine_ls_goodness_of_fit_all 1.031
_refine_ls_goodness_of_fit_obs 1.058
_refine_ls_hydrogen_treatment riding
_refine_ls_matrix_type full
_refine_ls_number_parameters 460
_refine_ls_number_reflns 11673
_refine_ls_number_restraints 0
_refine_ls_restrained_S_all 1.031
_refine_ls_restrained_S_obs 1.058
_refine_ls_R_factor_all 0.0543
_refine_ls_R_factor_obs 0.0417
_refine_ls_shift/esd_max 0.020
_refine_ls_shift/esd_mean 0.001
_refine_ls_structure_factor_coef Fsqd
_refine_ls_weighting_details 'w=1/[\s^2^(Fo^2^)+(0.0563P)^2^+3.8500P] where P=(Fo^2^+2Fc^2^)/3'
_refine_ls_weighting_scheme calc
_refine_ls_wR_factor_all 0.1150
_refine_ls_wR_factor_obs 0.1063
_reflns_number_observed 9537
_reflns_number_total 11673
_reflns_observed_criterion >2sigma(I)
_cod_data_source_file ic0354264si20031211_050150_1.cif
_cod_data_source_block (CoCp2)[MoO(3,6-DBCat)2]
_cod_depositor_comments
;
The following automatic conversions were performed:
'_symmetry_cell_setting' value 'Monoclinic' changed to 'monoclinic'
according to '/home/saulius/struct/CIF-dictionaries/cif_core.dic'
dictionary named 'cif_core.dic' version 2.4.1 from 2010-06-29.

Automatic conversion script
Id: cif_fix_enum 1527 2010-12-29 10:47:43Z saulius 

The following automatic conversions were performed:

'_refine_ls_weighting_scheme' value 'calc
w=1/[\s^2^(Fo^2^)+(0.0563P)^2^+3.8500P] where P=(Fo^2^+2Fc^2^)/3' was
changed to 'calc'. New tag '_refine_ls_weighting_details' was
created. The value of the new tag was set to
'w=1/[\s^2^(Fo^2^)+(0.0563P)^2^+3.8500P] where P=(Fo^2^+2Fc^2^)/3'.

Automatic conversion script
Id: cif_fix_values 3143 2015-03-26 13:38:13Z robertas 
;
_cod_original_formula_sum 'C39.5 H52.5 Cl Co Mo N0.50 O5'
_cod_database_code 4310764

loop_
_symmetry_equiv_pos_as_xyz
'x, y, z'
'-x, y+1/2, -z+1/2'
'-x, -y, -z'
'x, -y-1/2, z-1/2'

loop_
_atom_site_aniso_label
_atom_site_aniso_U_11
_atom_site_aniso_U_22
_atom_site_aniso_U_33
_atom_site_aniso_U_23
_atom_site_aniso_U_13
_atom_site_aniso_U_12
Mo 0.01659(9) 0.01817(9) 0.01790(9) 0.00135(6) 0.00549(6) 0.00228(6)
Co 0.0247(2) 0.01650(13) 0.01910(14) 0.00085(10) 0.00847(11) 0.00038(10)
O1 0.0174(7) 0.0252(7) 0.0174(7) 0.0018(6) 0.0051(5) 0.0000(6)
O2 0.0201(7) 0.0262(7) 0.0181(7) 0.0042(6) 0.0064(6) 0.0001(6)
O4 0.0208(7) 0.0239(7) 0.0202(7) 0.0037(6) 0.0070(6) 0.0091(6)
O5 0.0240(8) 0.0232(7) 0.0297(9) -0.0003(6) 0.0076(7) -0.0006(6)
O3 0.0232(8) 0.0289(8) 0.0196(7) 0.0065(6) 0.0084(6) 0.0079(6)
C21 0.0207(10) 0.0295(11) 0.0183(10) -0.0009(8) 0.0047(8) 0.0020(8)
C20 0.0183(9) 0.0153(8) 0.0227(10) 0.0018(7) 0.0035(8) 0.0005(7)
C17 0.0197(10) 0.0222(9) 0.0195(10) -0.0012(8) 0.0055(8) 0.0013(8)
C3 0.0200(10) 0.0223(9) 0.0168(9) -0.0006(7) 0.0044(7) 0.0002(8)
C25 0.0176(9) 0.0175(9) 0.0251(10) 0.0039(8) 0.0027(8) -0.0008(7)
C11 0.0235(10) 0.0245(10) 0.0160(9) 0.0014(7) 0.0060(8) -0.0002(8)
C16 0.0163(9) 0.0187(9) 0.0205(10) 0.0010(7) 0.0057(7) 0.0017(7)
C1 0.0177(9) 0.0187(9) 0.0179(9) -0.0010(7) 0.0050(7) 0.0007(7)
C4 0.0173(9) 0.0270(10) 0.0198(10) 0.0011(8) 0.0038(8) -0.0016(8)
C6 0.0215(10) 0.0172(8) 0.0177(9) 0.0007(7) 0.0069(8) -0.0001(7)
C5 0.0204(10) 0.0253(10) 0.0194(10) 0.0016(8) 0.0079(8) -0.0024(8)
C7 0.0212(10) 0.0281(10) 0.0168(9) 0.0026(8) 0.0034(8) -0.0004(8)
C19 0.0189(10) 0.0242(10) 0.0247(11) 0.0009(8) 0.0035(8) 0.0052(8)
C15 0.0182(9) 0.0180(9) 0.0205(9) 0.0015(7) 0.0060(7) 0.0015(7)
C14 0.0366(13) 0.0352(12) 0.0200(11) -0.0063(9) 0.0084(10) -0.0082(10)
C24 0.0284(12) 0.0294(11) 0.0262(11) -0.0008(9) 0.0037(9) 0.0018(9)
C2 0.0193(9) 0.0192(9) 0.0173(9) -0.0007(7) 0.0074(7) -0.0005(7)
C28 0.0246(12) 0.0350(13) 0.0372(14) 0.0170(11) 0.0060(10) -0.0012(10)
C18 0.0216(10) 0.0279(10) 0.0246(11) -0.0008(8) 0.0087(8) 0.0048(8)
C27 0.0247(11) 0.0281(11) 0.0299(12) 0.0066(9) 0.0016(9) 0.0061(9)
C10 0.0225(11) 0.0436(13) 0.0192(10) 0.0050(10) 0.0018(8) -0.0018(10)
C9 0.0316(13) 0.0419(14) 0.0194(11) -0.0016(9) 0.0087(9) -0.0002(10)
C13 0.0285(12) 0.0342(12) 0.0195(10) 0.0040(9) 0.0089(9) -0.0020(9)
C35 0.043(2) 0.0298(12) 0.044(2) 0.0048(11) 0.0268(13) -0.0023(11)
C32 0.0427(15) 0.0352(13) 0.0210(11) 0.0037(9) 0.0087(10) -0.0007(11)
C23 0.0415(15) 0.0313(12) 0.0230(11) 0.0057(9) 0.0048(10) -0.0038(11)
C8 0.0302(12) 0.0295(11) 0.0242(11) 0.0077(9) 0.0019(9) 0.0019(9)
C12 0.0344(13) 0.0341(12) 0.0252(11) 0.0102(9) 0.0122(10) 0.0100(10)
C37 0.0410(15) 0.0272(11) 0.0319(13) -0.0061(10) 0.0170(11) 0.0001(10)
C26 0.0387(14) 0.0238(10) 0.0242(11) 0.0011(9) 0.0010(10) 0.0018(10)
C33 0.0372(14) 0.0416(14) 0.0305(13) 0.0012(11) 0.0165(11) -0.0068(11)
C22 0.0327(14) 0.066(2) 0.0220(12) 0.0010(12) 0.0098(10) 0.0134(13)
C38 0.0363(14) 0.0406(14) 0.0219(11) -0.0065(10) 0.0061(10) 0.0060(11)
C36 0.0354(14) 0.0298(12) 0.0408(14) -0.0012(10) 0.0205(11) 0.0039(10)
C34 0.054(2) 0.0362(13) 0.0294(13) 0.0076(11) 0.0205(12) 0.0086(12)
C31 0.0394(15) 0.0385(13) 0.0242(12) -0.0079(10) 0.0082(10) -0.0099(11)
C30 0.059(2) 0.0261(12) 0.0320(13) -0.0054(10) 0.0194(13) 0.0049(12)
C29 0.0374(15) 0.046(2) 0.0330(14) -0.0023(11) 0.0165(11) 0.0095(12)
Cl1 0.0386(7) 0.0477(8) 0.0445(9) -0.0026(6) 0.0096(6) -0.0045(6)
Cl2 0.131(2) 0.085(2) 0.0454(11) -0.0031(11) 0.0239(13) 0.058(2)
C39 0.058(4) 0.032(3) 0.024(3) 0.005(2) 0.008(3) 0.017(3)
N 0.033(2) 0.040(2) 0.041(3) -0.002(2) 0.015(2) 0.013(2)
C40 0.028(2) 0.019(2) 0.026(2) -0.006(2) 0.003(2) -0.003(2)
C41 0.036(3) 0.034(3) 0.017(3) 0.007(2) 0.005(2) 0.005(2)

loop_
_atom_site_label
_atom_site_type_symbol
_atom_site_fract_x
_atom_site_fract_y
_atom_site_fract_z
_atom_site_U_iso_or_equiv
_atom_site_thermal_displace_type
_atom_site_occupancy
_atom_site_calc_flag
_atom_site_refinement_flags
_atom_site_disorder_group
Mo Mo 0.149153(14) 0.255601(11) 0.239668(9) 0.01740(5) Uani 1 d . .
Co Co 0.76183(2) 0.08898(2) 0.187995(15) 0.01960(7) Uani 1 d . .
O1 O 0.22338(12) 0.31692(10) 0.17867(8) 0.0200(3) Uani 1 d . .
O2 O 0.29343(13) 0.26793(11) 0.30229(8) 0.0212(3) Uani 1 d . .
O4 O 0.09598(12) 0.27669(10) 0.32182(8) 0.0214(3) Uani 1 d . .
O5 O 0.12253(13) 0.15011(11) 0.21250(9) 0.0256(3) Uani 1 d . .
O3 O 0.02389(13) 0.33015(11) 0.19899(8) 0.0234(3) Uani 1 d . .
C21 C 0.0001(2) 0.3162(2) 0.43772(11) 0.0230(4) Uani 1 d . .
C20 C -0.1251(2) 0.40954(13) 0.22162(11) 0.0192(4) Uani 1 d . .
C17 C -0.0452(2) 0.34563(14) 0.36225(11) 0.0205(4) Uani 1 d . .
C3 C 0.4779(2) 0.30549(14) 0.30998(11) 0.0199(4) Uani 1 d . .
C25 C -0.1633(2) 0.44705(14) 0.14844(12) 0.0206(4) Uani 1 d . .
C11 C 0.3595(2) 0.38408(15) 0.09040(11) 0.0212(4) Uani 1 d . .
C16 C 0.0042(2) 0.32459(13) 0.31035(11) 0.0184(4) Uani 1 d . .
C1 C 0.3309(2) 0.32711(13) 0.20479(11) 0.0180(4) Uani 1 d . .
C4 C 0.5439(2) 0.34300(15) 0.27334(11) 0.0216(4) Uani 1 d . .
H4A H 0.6159(2) 0.35066(15) 0.29551(11) 0.026 Uiso 1 calc R .
C6 C 0.3985(2) 0.36121(13) 0.16720(11) 0.0185(4) Uani 1 d . .
C5 C 0.5056(2) 0.36929(15) 0.20479(11) 0.0212(4) Uani 1 d . .
H5B H 0.5535(2) 0.39336(15) 0.18291(11) 0.025 Uiso 1 calc R .
C7 C 0.5202(2) 0.2690(2) 0.38350(11) 0.0224(4) Uani 1 d . .
C19 C -0.1756(2) 0.42851(15) 0.27297(12) 0.0231(4) Uani 1 d . .
H19A H -0.2370(2) 0.46307(15) 0.26179(12) 0.028 Uiso 1 calc R .
C15 C -0.0353(2) 0.35517(13) 0.24249(11) 0.0187(4) Uani 1 d . .
C14 C 0.3132(2) 0.3002(2) 0.05008(12) 0.0305(5) Uani 1 d . .
H14A H 0.2562(2) 0.2778(2) 0.06708(12) 0.046 Uiso 1 calc R .
H14B H 0.3681(2) 0.2562(2) 0.05599(12) 0.046 Uiso 1 calc R .
H14C H 0.2863(2) 0.3143(2) 0.00197(12) 0.046 Uiso 1 calc R .
C24 C 0.1108(2) 0.3567(2) 0.46749(13) 0.0287(5) Uani 1 d . .
H24A H 0.1060(2) 0.4200(2) 0.46429(13) 0.043 Uiso 1 calc R .
H24B H 0.1582(2) 0.3357(2) 0.44185(13) 0.043 Uiso 1 calc R .
H24C H 0.1378(2) 0.3396(2) 0.51499(13) 0.043 Uiso 1 calc R .
C2 C 0.3702(2) 0.30029(14) 0.27402(11) 0.0181(4) Uani 1 d . .
C28 C -0.0726(2) 0.5000(2) 0.13211(14) 0.0327(5) Uani 1 d . .
H28A H -0.0119(2) 0.4623(2) 0.13662(14) 0.049 Uiso 1 calc R .
H28B H -0.0535(2) 0.5487(2) 0.16374(14) 0.049 Uiso 1 calc R .
H28C H -0.0959(2) 0.5222(2) 0.08577(14) 0.049 Uiso 1 calc R .
C18 C -0.1371(2) 0.3973(2) 0.34043(12) 0.0242(4) Uani 1 d . .
H18A H -0.1743(2) 0.4116(2) 0.37233(12) 0.029 Uiso 1 calc R .
C27 C -0.2572(2) 0.5104(2) 0.14042(13) 0.0287(5) Uani 1 d . .
H27A H -0.2787(2) 0.5324(2) 0.09397(13) 0.043 Uiso 1 calc R .
H27B H -0.2362(2) 0.5590(2) 0.17188(13) 0.043 Uiso 1 calc R .
H27C H -0.3157(2) 0.4796(2) 0.15038(13) 0.043 Uiso 1 calc R .
C10 C 0.6409(2) 0.2795(2) 0.41039(12) 0.0292(5) Uani 1 d . .
H10A H 0.6646(2) 0.2561(2) 0.45633(12) 0.044 Uiso 1 calc R .
H10B H 0.6592(2) 0.3411(2) 0.41093(12) 0.044 Uiso 1 calc R .
H10C H 0.6749(2) 0.2480(2) 0.38080(12) 0.044 Uiso 1 calc R .
C9 C 0.4683(2) 0.3182(2) 0.43291(12) 0.0306(5) Uani 1 d . .
H9A H 0.3922(2) 0.3124(2) 0.41687(12) 0.046 Uiso 1 calc R .
H9B H 0.4873(2) 0.3797(2) 0.43436(12) 0.046 Uiso 1 calc R .
H9C H 0.4931(2) 0.2933(2) 0.47833(12) 0.046 Uiso 1 calc R .
C13 C 0.4498(2) 0.4182(2) 0.06222(12) 0.0269(5) Uani 1 d . .
H13A H 0.4223(2) 0.4318(2) 0.01407(12) 0.040 Uiso 1 calc R .
H13B H 0.5040(2) 0.3736(2) 0.06803(12) 0.040 Uiso 1 calc R .
H13C H 0.4799(2) 0.4707(2) 0.08687(12) 0.040 Uiso 1 calc R .
C35 C 0.6605(2) 0.0561(2) 0.24413(15) 0.0359(6) Uani 1 d . .
H35A H 0.6048(2) 0.0107(2) 0.23217(15) 0.043 Uiso 1 calc R .
C32 C 0.7514(2) 0.1267(2) 0.08995(13) 0.0330(5) Uani 1 d . .
H32A H 0.7125(2) 0.1785(2) 0.06663(13) 0.040 Uiso 1 calc R .
C23 C 0.0085(2) 0.2152(2) 0.44300(13) 0.0327(5) Uani 1 d . .
H23A H -0.0608(2) 0.1895(2) 0.42439(13) 0.049 Uiso 1 calc R .
H23B H 0.0355(2) 0.1983(2) 0.49053(13) 0.049 Uiso 1 calc R .
H23C H 0.0559(2) 0.1944(2) 0.41738(13) 0.049 Uiso 1 calc R .
C8 C 0.4948(2) 0.1696(2) 0.38316(13) 0.0291(5) Uani 1 d . .
H8A H 0.4191(2) 0.1610(2) 0.36642(13) 0.044 Uiso 1 calc R .
H8B H 0.5195(2) 0.1466(2) 0.42921(13) 0.044 Uiso 1 calc R .
H8C H 0.5298(2) 0.1391(2) 0.35363(13) 0.044 Uiso 1 calc R .
C12 C 0.2722(2) 0.4552(2) 0.07664(13) 0.0304(5) Uani 1 d . .
H12A H 0.2143(2) 0.4353(2) 0.09388(13) 0.046 Uiso 1 calc R .
H12B H 0.2466(2) 0.4656(2) 0.02789(13) 0.046 Uiso 1 calc R .
H12C H 0.3009(2) 0.5090(2) 0.09954(13) 0.046 Uiso 1 calc R .
C37 C 0.7483(2) 0.1899(2) 0.25253(13) 0.0320(5) Uani 1 d . .
H37A H 0.7644(2) 0.2525(2) 0.24742(13) 0.038 Uiso 1 calc R .
C26 C -0.1986(2) 0.3711(2) 0.09632(13) 0.0304(5) Uani 1 d . .
H26A H -0.1405(2) 0.3305(2) 0.10061(13) 0.046 Uiso 1 calc R .
H26B H -0.2194(2) 0.3947(2) 0.05035(13) 0.046 Uiso 1 calc R .
H26C H -0.2579(2) 0.3406(2) 0.10550(13) 0.046 Uiso 1 calc R .
C33 C 0.8600(2) 0.1259(2) 0.12971(14) 0.0350(6) Uani 1 d . .
H33A H 0.9085(2) 0.1768(2) 0.13840(14) 0.042 Uiso 1 calc R .
C22 C -0.0693(2) 0.3471(2) 0.48373(13) 0.0398(7) Uani 1 d . .
H22A H -0.1398(2) 0.3230(2) 0.46670(13) 0.060 Uiso 1 calc R .
H22B H -0.0731(2) 0.4105(2) 0.48320(13) 0.060 Uiso 1 calc R .
H22C H -0.0386(2) 0.3270(2) 0.53012(13) 0.060 Uiso 1 calc R .
C38 C 0.8204(2) 0.1244(2) 0.28795(13) 0.0333(5) Uani 1 d . .
H38A H 0.8959(2) 0.1344(2) 0.31126(13) 0.040 Uiso 1 calc R .
C36 C 0.6482(2) 0.1471(2) 0.22496(15) 0.0333(5) Uani 1 d . .
H36A H 0.5827(2) 0.1752(2) 0.19726(15) 0.040 Uiso 1 calc R .
C34 C 0.7681(3) 0.0426(2) 0.28300(14) 0.0382(6) Uani 1 d . .
H34A H 0.7998(3) -0.0135(2) 0.30287(14) 0.046 Uiso 1 calc R .
C31 C 0.7083(2) 0.0410(2) 0.09064(13) 0.0341(6) Uani 1 d . .
H31A H 0.6352(2) 0.0225(2) 0.06756(13) 0.041 Uiso 1 calc R .
C30 C 0.7918(3) -0.0138(2) 0.13135(14) 0.0376(6) Uani 1 d . .
H30A H 0.7857(3) -0.0767(2) 0.14149(14) 0.045 Uiso 1 calc R .
C29 C 0.8851(2) 0.0393(2) 0.15488(15) 0.0375(6) Uani 1 d . .
H29A H 0.9540(2) 0.0194(2) 0.18441(15) 0.045 Uiso 1 calc R .
Cl1 Cl 0.38598(12) 0.08726(10) 0.21906(8) 0.0439(3) Uani 0.50 d P .
Cl2 Cl 0.3500(3) 0.0420(2) 0.07496(11) 0.0872(9) Uani 0.50 d P .
C39 C 0.3000(6) 0.0948(4) 0.1396(3) 0.0386(13) Uani 0.50 d P .
N N 0.4296(4) 0.0447(3) 0.0713(3) 0.0368(10) Uani 0.50 d P .
C40 C 0.3915(4) 0.0680(3) 0.1157(3) 0.0251(9) Uani 0.50 d P .
C41 C 0.3473(5) 0.0961(4) 0.1698(3) 0.0294(11) Uani 0.50 d P .

loop_
_atom_type_symbol
_atom_type_description
_atom_type_scat_dispersion_real
_atom_type_scat_dispersion_imag
_atom_type_scat_source
C C 0.0033 0.0016 'International Tables Vol C Tables 4.2.6.8 and 6.1.1.4'
H H 0.0000 0.0000 'International Tables Vol C Tables 4.2.6.8 and 6.1.1.4'
N N 0.0061 0.0033 'International Tables Vol C Tables 4.2.6.8 and 6.1.1.4'
O O 0.0106 0.0060 'International Tables Vol C Tables 4.2.6.8 and 6.1.1.4'
Cl Cl 0.1484 0.1585 'International Tables Vol C Tables 4.2.6.8 and 6.1.1.4'
Co Co 0.3494 0.9721 'International Tables Vol C Tables 4.2.6.8 and 6.1.1.4'
Mo Mo -1.6832 0.6857 'International Tables Vol C Tables 4.2.6.8 and 6.1.1.4'

loop_
_geom_angle_atom_site_label_1
_geom_angle_atom_site_label_2
_geom_angle_atom_site_label_3
_geom_angle
_geom_angle_site_symmetry_1
_geom_angle_site_symmetry_3
_geom_angle_publ_flag
O5 Mo O2 111.90(7) . . ?
O5 Mo O3 109.33(8) . . ?
O2 Mo O3 138.77(7) . . ?
O5 Mo O4 109.48(7) . . ?
O2 Mo O4 86.58(6) . . ?
O3 Mo O4 79.44(6) . . ?
O5 Mo O1 109.34(7) . . ?
O2 Mo O1 79.10(6) . . ?
O3 Mo O1 87.95(6) . . ?
O4 Mo O1 141.18(6) . . ?
C34 Co C35 41.27(12) . . ?
C34 Co C38 40.60(12) . . ?
C35 Co C38 68.59(12) . . ?
C34 Co C32 175.81(12) . . ?
C35 Co C32 137.27(12) . . ?
C38 Co C32 143.52(12) . . ?
C34 Co C30 107.66(11) . . ?
C35 Co C30 112.48(12) . . ?
C38 Co C30 133.23(12) . . ?
C32 Co C30 68.82(11) . . ?
C34 Co C31 135.00(12) . . ?
C35 Co C31 110.35(12) . . ?
C38 Co C31 174.26(11) . . ?
C32 Co C31 40.83(11) . . ?
C30 Co C31 41.44(12) . . ?
C34 Co C36 69.39(12) . . ?
C35 Co C36 41.20(11) . . ?
C38 Co C36 68.64(12) . . ?
C32 Co C36 111.97(12) . . ?
C30 Co C36 144.07(12) . . ?
C31 Co C36 114.56(12) . . ?
C34 Co C33 140.55(13) . . ?
C35 Co C33 177.75(12) . . ?
C38 Co C33 112.05(12) . . ?
C32 Co C33 41.05(11) . . ?
C30 Co C33 68.78(12) . . ?
C31 Co C33 69.24(11) . . ?
C36 Co C33 136.76(11) . . ?
C34 Co C37 69.15(11) . . ?
C35 Co C37 69.16(11) . . ?
C38 Co C37 40.81(11) . . ?
C32 Co C37 114.59(11) . . ?
C30 Co C37 173.50(12) . . ?
C31 Co C37 144.64(12) . . ?
C36 Co C37 41.00(11) . . ?
C33 Co C37 109.81(11) . . ?
C34 Co C29 110.45(12) . . ?
C35 Co C29 141.68(12) . . ?
C38 Co C29 107.76(12) . . ?
C32 Co C29 68.58(12) . . ?
C30 Co C29 41.01(12) . . ?
C31 Co C29 69.35(12) . . ?
C36 Co C29 174.92(12) . . ?
C33 Co C29 40.45(12) . . ?
C37 Co C29 133.96(12) . . ?
C1 O1 Mo 115.83(13) . . ?
C2 O2 Mo 116.52(13) . . ?
C16 O4 Mo 115.68(13) . . ?
C15 O3 Mo 116.09(13) . . ?
C24 C21 C23 109.2(2) . . ?
C24 C21 C22 106.9(2) . . ?
C23 C21 C22 107.7(2) . . ?
C24 C21 C17 109.8(2) . . ?
C23 C21 C17 110.9(2) . . ?
C22 C21 C17 112.2(2) . . ?
C15 C20 C19 115.0(2) . . ?
C15 C20 C25 122.3(2) . . ?
C19 C20 C25 122.7(2) . . ?
C18 C17 C16 114.8(2) . . ?
C18 C17 C21 122.5(2) . . ?
C16 C17 C21 122.6(2) . . ?
C2 C3 C4 115.2(2) . . ?
C2 C3 C7 121.8(2) . . ?
C4 C3 C7 123.0(2) . . ?
C27 C25 C20 112.1(2) . . ?
C27 C25 C28 107.0(2) . . ?
C20 C25 C28 109.4(2) . . ?
C27 C25 C26 108.3(2) . . ?
C20 C25 C26 109.8(2) . . ?
C28 C25 C26 110.3(2) . . ?
C13 C11 C6 111.9(2) . . ?
C13 C11 C12 107.8(2) . . ?
C6 C11 C12 111.5(2) . . ?
C13 C11 C14 108.3(2) . . ?
C6 C11 C14 108.8(2) . . ?
C12 C11 C14 108.4(2) . . ?
O4 C16 C15 114.4(2) . . ?
O4 C16 C17 123.6(2) . . ?
C15 C16 C17 121.9(2) . . ?
O1 C1 C6 124.2(2) . . ?
O1 C1 C2 114.1(2) . . ?
C6 C1 C2 121.7(2) . . ?
C5 C4 C3 122.3(2) . . ?
C5 C6 C1 114.8(2) . . ?
C5 C6 C11 122.3(2) . . ?
C1 C6 C11 122.8(2) . . ?
C4 C5 C6 123.1(2) . . ?
C10 C7 C3 111.7(2) . . ?
C10 C7 C8 107.7(2) . . ?
C3 C7 C8 109.1(2) . . ?
C10 C7 C9 108.2(2) . . ?
C3 C7 C9 110.1(2) . . ?
C8 C7 C9 110.1(2) . . ?
C18 C19 C20 122.2(2) . . ?
O3 C15 C20 122.8(2) . . ?
O3 C15 C16 114.3(2) . . ?
C20 C15 C16 122.9(2) . . ?
O2 C2 C3 123.4(2) . . ?
O2 C2 C1 113.9(2) . . ?
C3 C2 C1 122.8(2) . . ?
C19 C18 C17 123.1(2) . . ?
C34 C35 C36 108.0(2) . . ?
C34 C35 Co 69.27(15) . . ?
C36 C35 Co 69.76(14) . . ?
C31 C32 C33 108.9(2) . . ?
C31 C32 Co 69.73(14) . . ?
C33 C32 Co 69.93(14) . . ?
C38 C37 C36 106.9(2) . . ?
C38 C37 Co 68.79(14) . . ?
C36 C37 Co 69.05(14) . . ?
C29 C33 C32 107.9(3) . . ?
C29 C33 Co 70.04(15) . . ?
C32 C33 Co 69.02(14) . . ?
C34 C38 C37 109.7(3) . . ?
C34 C38 Co 69.6(2) . . ?
C37 C38 Co 70.40(15) . . ?
C35 C36 C37 107.9(2) . . ?
C35 C36 Co 69.04(14) . . ?
C37 C36 Co 69.95(14) . . ?
C38 C34 C35 107.5(2) . . ?
C38 C34 Co 69.81(15) . . ?
C35 C34 Co 69.46(15) . . ?
C32 C31 C30 107.0(2) . . ?
C32 C31 Co 69.44(14) . . ?
C30 C31 Co 69.25(14) . . ?
C29 C30 C31 108.1(2) . . ?
C29 C30 Co 70.10(15) . . ?
C31 C30 Co 69.31(14) . . ?
C33 C29 C30 108.0(3) . . ?
C33 C29 Co 69.5(2) . . ?
C30 C29 Co 68.9(2) . . ?
C41 Cl1 C39 10.8(4) . . ?
C41 Cl1 C40 35.1(4) . . ?
C39 Cl1 C40 43.2(3) . . ?
C40 Cl2 N 72.7(5) . . ?
C40 Cl2 C39 54.3(4) . . ?
N Cl2 C39 126.1(5) . . ?
C40 Cl2 C41 35.3(4) . . ?
N Cl2 C41 108.0(4) . . ?
C39 Cl2 C41 20.2(3) . . ?
C41 C39 C40 73.0(8) . . ?
C41 C39 Cl1 14.6(6) . . ?
C40 C39 Cl1 84.4(4) . . ?
C41 C39 Cl2 102.9(8) . . ?
C40 C39 Cl2 31.4(2) . . ?
Cl1 C39 Cl2 112.3(4) . . ?
Cl2 N C40 48.8(3) . . ?
Cl2 C40 N 58.5(4) . . ?
Cl2 C40 C41 122.4(6) . . ?
N C40 C41 179.0(6) . . ?
Cl2 C40 C39 94.4(5) . . ?
N C40 C39 151.3(6) . . ?
C41 C40 C39 29.7(3) . . ?
Cl2 C40 Cl1 138.7(5) . . ?
N C40 Cl1 155.7(4) . . ?
C41 C40 Cl1 23.5(3) . . ?
C39 C40 Cl1 52.4(3) . . ?
C39 C41 Cl1 154.6(10) . . ?
C39 C41 C40 77.4(7) . . ?
Cl1 C41 C40 121.5(6) . . ?
C39 C41 Cl2 56.9(6) . . ?
Cl1 C41 Cl2 137.1(5) . . ?
C40 C41 Cl2 22.2(2) . . ?

loop_
_geom_bond_atom_site_label_1
_geom_bond_atom_site_label_2
_geom_bond_distance
_geom_bond_site_symmetry_2
_geom_bond_publ_flag
Mo O5 1.690(2) . ?
Mo O2 1.967(2) . ?
Mo O3 1.969(2) . ?
Mo O4 1.986(2) . ?
Mo O1 1.9877(15) . ?
Co C34 2.018(3) . ?
Co C35 2.021(2) . ?
Co C38 2.021(3) . ?
Co C32 2.024(2) . ?
Co C30 2.027(2) . ?
Co C31 2.028(2) . ?
Co C36 2.030(2) . ?
Co C33 2.036(3) . ?
Co C37 2.042(2) . ?
Co C29 2.043(3) . ?
O1 C1 1.365(3) . ?
O2 C2 1.369(2) . ?
O4 C16 1.363(2) . ?
O3 C15 1.369(3) . ?
C21 C24 1.531(3) . ?
C21 C23 1.533(3) . ?
C21 C22 1.533(3) . ?
C21 C17 1.539(3) . ?
C20 C15 1.397(3) . ?
C20 C19 1.399(3) . ?
C20 C25 1.530(3) . ?
C17 C18 1.396(3) . ?
C17 C16 1.406(3) . ?
C3 C2 1.396(3) . ?
C3 C4 1.397(3) . ?
C3 C7 1.535(3) . ?
C25 C27 1.527(3) . ?
C25 C28 1.535(3) . ?
C25 C26 1.539(3) . ?
C11 C13 1.529(3) . ?
C11 C6 1.530(3) . ?
C11 C12 1.534(3) . ?
C11 C14 1.537(3) . ?
C16 C15 1.401(3) . ?
C1 C6 1.407(3) . ?
C1 C2 1.408(3) . ?
C4 C5 1.392(3) . ?
C6 C5 1.401(3) . ?
C7 C10 1.527(3) . ?
C7 C8 1.537(3) . ?
C7 C9 1.539(3) . ?
C19 C18 1.396(3) . ?
C35 C34 1.423(4) . ?
C35 C36 1.425(4) . ?
C32 C31 1.413(4) . ?
C32 C33 1.424(4) . ?
C37 C38 1.417(4) . ?
C37 C36 1.426(4) . ?
C33 C29 1.410(4) . ?
C38 C34 1.401(4) . ?
C31 C30 1.435(4) . ?
C30 C29 1.426(4) . ?
Cl1 C41 0.991(6) . ?
Cl1 C39 1.690(7) . ?
Cl1 C40 2.123(5) . ?
Cl2 C40 0.936(5) . ?
Cl2 N 1.061(5) . ?
Cl2 C39 1.793(6) . ?
Cl2 C41 2.087(6) . ?
C39 C41 0.740(7) . ?
C39 C40 1.460(8) . ?
N C40 1.187(7) . ?
C40 C41 1.430(7) . ?
